data_7157678
loop_
_publ_author_name
'Izmest'ev, Alexei N.'
'Gazieva, Galina A.'
'Karnoukhova, Valentina A.'
'Kravchenko, Angelina N.'

_publ_section_title
;
 Diastereodivergent synthesis of dispiroheterocyclic structures comprising
 pyrrolidinyloxindole and imidazothiazolotriazine moieties.
;
_journal_issue 35
_journal_name_full 'Organic &amp; biomolecular chemistry'
_journal_page_first 6905
_journal_page_last 6911
_journal_paper_doi 10.1039/d0ob01628d
_journal_volume 18
_journal_year 2020
_chemical_formula_moiety '2(C27 H28 F N7 O3 S), C H4 O, H2 O'
_chemical_formula_sum 'C27.5 H31 F N7 O4 S'
_chemical_formula_weight 574.65
_space_group_crystal_system triclinic
_space_group_IT_number 2
_space_group_name_Hall '-P 1'
_space_group_name_H-M_alt 'P -1'
_atom_sites_solution_hydrogens mixed
_atom_sites_solution_primary dual
_audit_creation_method SHELXL-2016/6
_audit_update_record
;
2020-01-31 deposited with the CCDC.	2020-08-10 downloaded from the CCDC.
;
_cell_angle_alpha 84.2195(7)
_cell_angle_beta 85.3686(7)
_cell_angle_gamma 76.9008(7)
_cell_formula_units_Z 4
_cell_length_a 13.4741(4)
_cell_length_b 13.4934(4)
_cell_length_c 15.7758(5)
_cell_measurement_reflns_used 999
_cell_measurement_temperature 120(2)
_cell_measurement_theta_max 25
_cell_measurement_theta_min 3
_cell_volume 2774.41(15)
_computing_cell_refinement 'Bruker SAINT'
_computing_data_collection 'Bruker APEX2'
_computing_data_reduction 'Bruker SAINT'
_computing_molecular_graphics 'SHELXTL (Sheldrick, 2008)'
_computing_publication_material 'SHELXTL (Sheldrick, 2008)'
_computing_structure_refinement 'SHELXL (Sheldrick, 2015b)'
_computing_structure_solution 'SHELXT (Sheldrick, 2015a)'
_diffrn_ambient_temperature 120(2)
_diffrn_detector_type 'Bruker APEX II CCD area detector'
_diffrn_measured_fraction_theta_full 1.000
_diffrn_measured_fraction_theta_max 0.998
_diffrn_measurement_device_type 'Bruker APEX DUO diffractometer'
_diffrn_measurement_method 'omega scans'
_diffrn_radiation_type MoK\a
_diffrn_radiation_wavelength 0.71073
_diffrn_reflns_av_R_equivalents 0.0285
_diffrn_reflns_av_unetI/netI 0.0411
_diffrn_reflns_Laue_measured_fraction_full 1.000
_diffrn_reflns_Laue_measured_fraction_max 0.998
_diffrn_reflns_limit_h_max 19
_diffrn_reflns_limit_h_min -19
_diffrn_reflns_limit_k_max 19
_diffrn_reflns_limit_k_min -19
_diffrn_reflns_limit_l_max 22
_diffrn_reflns_limit_l_min -22
_diffrn_reflns_number 38708
_diffrn_reflns_point_group_measured_fraction_full 1.000
_diffrn_reflns_point_group_measured_fraction_max 0.998
_diffrn_reflns_theta_full 25.242
_diffrn_reflns_theta_max 30.548
_diffrn_reflns_theta_min 1.940
_exptl_absorpt_coefficient_mu 0.171
_exptl_absorpt_correction_T_max 0.7461
_exptl_absorpt_correction_T_min 0.6959
_exptl_absorpt_correction_type multi-scan
_exptl_absorpt_process_details SADABS
_exptl_crystal_colour colourless
_exptl_crystal_density_diffrn 1.376
_exptl_crystal_description prism
_exptl_crystal_F_000 1208
_exptl_crystal_size_max 0.320
_exptl_crystal_size_mid 0.240
_exptl_crystal_size_min 0.200
_refine_diff_density_max 0.454
_refine_diff_density_min -0.512
_refine_diff_density_rms 0.056
_refine_ls_extinction_method none
_refine_ls_goodness_of_fit_ref 1.018
_refine_ls_hydrogen_treatment mixed
_refine_ls_matrix_type full
_refine_ls_number_parameters 765
_refine_ls_number_reflns 16974
_refine_ls_number_restraints 0
_refine_ls_restrained_S_all 1.018
_refine_ls_R_factor_all 0.0581
_refine_ls_R_factor_gt 0.0423
_refine_ls_shift/su_max 0.001
_refine_ls_shift/su_mean 0.000
_refine_ls_structure_factor_coef Fsqd
_refine_ls_weighting_details 'w=1/[\s^2^(Fo^2^)+(0.0549P)^2^+0.7437P] where P=(Fo^2^+2Fc^2^)/3'
_refine_ls_weighting_scheme calc
_refine_ls_wR_factor_gt 0.1031
_refine_ls_wR_factor_ref 0.1124
_reflns_Friedel_coverage 0.000
_reflns_number_gt 13265
_reflns_number_total 16974
_reflns_threshold_expression I>2\s(I)
_cod_data_source_file d0ob01628d2.cif
_cod_data_source_block dv64
_cod_depositor_comments 'Adding full bibliography for 7157677--7157680.cif.'
_cod_original_formula_sum 'C27.50 H31 F N7 O4 S'
_cod_database_code 7157678
_shelx_shelxl_version_number 2016/6
_shelx_space_group_comment
;
The symmetry employed for this shelxl refinement is uniquely defined
by the following loop, which should always be used as a source of
symmetry information in preference to the above space-group names.
They are only intended as comments.
;
_shelx_estimated_absorpt_t_min 0.947
_shelx_estimated_absorpt_t_max 0.967

loop_
_space_group_symop_operation_xyz
'x, y, z'
'-x, -y, -z'

loop_
_atom_site_label
_atom_site_type_symbol
_atom_site_fract_x
_atom_site_fract_y
_atom_site_fract_z
_atom_site_U_iso_or_equiv
_atom_site_adp_type
_atom_site_occupancy
_atom_site_site_symmetry_order
_atom_site_calc_flag
_atom_site_refinement_flags_posn
_atom_site_refinement_flags_adp
_atom_site_refinement_flags_occupancy
_atom_site_disorder_assembly
_atom_site_disorder_group
S1 S 0.79660(3) 0.19911(2) 0.18969(2) 0.01615(7) Uani 1 1 d . . . . .
F1 F 0.57985(10) 0.11997(9) 0.37406(8) 0.0557(4) Uani 1 1 d . . . . .
O1 O 0.72436(7) -0.22328(8) 0.16530(6) 0.0215(2) Uani 1 1 d . . . . .
O2 O 0.82302(7) 0.09535(7) 0.42575(6) 0.01776(18) Uani 1 1 d . . . . .
O3 O 0.83474(8) 0.40770(7) 0.18521(6) 0.0224(2) Uani 1 1 d . . . . .
N1 N 0.81038(8) -0.16186(8) 0.26293(7) 0.0154(2) Uani 1 1 d . . . . .
N2 N 0.86722(8) -0.15803(8) 0.12578(7) 0.0141(2) Uani 1 1 d . . . . .
N3 N 0.91033(8) -0.06051(8) 0.32225(7) 0.0148(2) Uani 1 1 d . . . . .
H3N H 0.9722(14) -0.0629(13) 0.3356(11) 0.024(4) Uiso 1 1 d . . . . .
N4 N 0.86789(8) 0.04155(8) 0.29234(6) 0.01338(19) Uani 1 1 d . . . . .
N5 N 0.87842(8) 0.01225(8) 0.14526(7) 0.0139(2) Uani 1 1 d . . . . .
N6 N 0.80500(9) 0.36212(9) 0.37893(7) 0.0174(2) Uani 1 1 d . . . . .
N7 N 0.99738(9) 0.31781(9) 0.21370(8) 0.0205(2) Uani 1 1 d . . . . .
H7N H 1.0295(15) 0.3386(15) 0.1679(13) 0.035(5) Uiso 1 1 d . . . . .
C1 C 0.79364(9) -0.18427(9) 0.18341(8) 0.0153(2) Uani 1 1 d . . . . .
C2 C 0.90859(9) -0.13307(9) 0.26101(8) 0.0140(2) Uani 1 1 d . . . . .
H2A H 0.962321 -0.196013 0.274410 0.017 Uiso 1 1 calc R U . . .
C3 C 0.92359(9) -0.09694(9) 0.16554(8) 0.0130(2) Uani 1 1 d . . . . .
H3A H 0.997476 -0.113570 0.145964 0.016 Uiso 1 1 calc R U . . .
C4 C 0.85527(9) 0.06961(9) 0.20640(8) 0.0128(2) Uani 1 1 d . . . . .
C5 C 0.82807(9) 0.11379(9) 0.34896(8) 0.0137(2) Uani 1 1 d . . . . .
C6 C 0.79408(9) 0.22053(9) 0.30263(7) 0.0137(2) Uani 1 1 d . . . . .
C7 C 0.68632(10) 0.27591(10) 0.34088(8) 0.0158(2) Uani 1 1 d . . . . .
H7A H 0.676249 0.240833 0.398822 0.019 Uiso 1 1 calc R U . . .
C8 C 0.69962(10) 0.38234(10) 0.35445(9) 0.0188(2) Uani 1 1 d . . . . .
H8A H 0.689852 0.428321 0.301347 0.023 Uiso 1 1 calc R U . . .
H8B H 0.651332 0.412892 0.400346 0.023 Uiso 1 1 calc R U . . .
C9 C 0.86714(10) 0.29400(10) 0.31892(8) 0.0149(2) Uani 1 1 d . . . . .
C10 C 0.89499(10) 0.34876(10) 0.23047(8) 0.0175(2) Uani 1 1 d . . . . .
C11 C 1.04469(11) 0.25632(10) 0.28298(9) 0.0201(3) Uani 1 1 d . . . . .
C12 C 1.14798(11) 0.21629(12) 0.29153(11) 0.0277(3) Uani 1 1 d . . . . .
H12A H 1.196969 0.224231 0.246035 0.033 Uiso 1 1 calc R U . . .
C13 C 1.17713(12) 0.16399(12) 0.36939(12) 0.0309(3) Uani 1 1 d . . . . .
H13A H 1.247209 0.133884 0.376335 0.037 Uiso 1 1 calc R U . . .
C14 C 1.10662(12) 0.15470(11) 0.43698(11) 0.0278(3) Uani 1 1 d . . . . .
H14A H 1.128969 0.121079 0.490158 0.033 Uiso 1 1 calc R U . . .
C15 C 1.00248(11) 0.19475(11) 0.42708(9) 0.0223(3) Uani 1 1 d . . . . .
H15A H 0.953732 0.188899 0.473226 0.027 Uiso 1 1 calc R U . . .
C16 C 0.97176(10) 0.24309(10) 0.34877(8) 0.0173(2) Uani 1 1 d . . . . .
C17 C 0.59641(10) 0.27119(10) 0.29158(8) 0.0176(2) Uani 1 1 d . . . . .
C18 C 0.54635(12) 0.19208(12) 0.30996(10) 0.0280(3) Uani 1 1 d . . . . .
C19 C 0.46427(13) 0.18140(15) 0.26707(12) 0.0362(4) Uani 1 1 d . . . . .
H19A H 0.433346 0.124777 0.281314 0.043 Uiso 1 1 calc R U . . .
C20 C 0.42862(12) 0.25520(13) 0.20310(11) 0.0320(3) Uani 1 1 d . . . . .
H20A H 0.371622 0.250383 0.173287 0.038 Uiso 1 1 calc R U . . .
C21 C 0.47552(13) 0.33610(12) 0.18224(11) 0.0328(4) Uani 1 1 d . . . . .
H21A H 0.450901 0.386726 0.138000 0.039 Uiso 1 1 calc R U . . .
C22 C 0.55889(12) 0.34353(11) 0.22600(10) 0.0276(3) Uani 1 1 d . . . . .
H22A H 0.590876 0.399247 0.210736 0.033 Uiso 1 1 calc R U . . .
C23 C 0.76313(11) -0.20340(11) 0.34096(9) 0.0213(3) Uani 1 1 d . . . . .
H23A H 0.816083 -0.231379 0.382284 0.026 Uiso 1 1 calc R U . . .
H23B H 0.733054 -0.260093 0.327640 0.026 Uiso 1 1 calc R U . . .
C24 C 0.68029(12) -0.12242(14) 0.38118(10) 0.0312(3) Uani 1 1 d . . . . .
H24A H 0.645683 -0.154224 0.429971 0.047 Uiso 1 1 calc R U . . .
H24B H 0.630662 -0.090675 0.338888 0.047 Uiso 1 1 calc R U . . .
H24C H 0.711180 -0.070193 0.400576 0.047 Uiso 1 1 calc R U . . .
C25 C 0.84685(10) -0.14184(10) 0.03477(8) 0.0170(2) Uani 1 1 d . . . . .
H25A H 0.792303 -0.079630 0.025277 0.020 Uiso 1 1 calc R U . . .
H25B H 0.821832 -0.200409 0.018453 0.020 Uiso 1 1 calc R U . . .
C26 C 0.94078(11) -0.13038(12) -0.02202(9) 0.0227(3) Uani 1 1 d . . . . .
H26A H 0.924024 -0.122505 -0.081977 0.034 Uiso 1 1 calc R U . . .
H26B H 0.995486 -0.191244 -0.012165 0.034 Uiso 1 1 calc R U . . .
H26C H 0.963439 -0.069994 -0.008552 0.034 Uiso 1 1 calc R U . . .
C27 C 0.84143(12) 0.45496(11) 0.38720(9) 0.0245(3) Uani 1 1 d . . . . .
H27A H 0.912004 0.436224 0.404389 0.037 Uiso 1 1 calc R U . . .
H27B H 0.798069 0.494544 0.430483 0.037 Uiso 1 1 calc R U . . .
H27C H 0.838587 0.496180 0.332271 0.037 Uiso 1 1 calc R U . . .
S1A S 0.39111(2) 0.59937(3) 0.22037(2) 0.01716(7) Uani 1 1 d . . . . .
F1A F 0.10358(9) 0.56369(9) 0.37073(8) 0.0494(3) Uani 1 1 d . . . . .
O1A O 0.12287(8) 0.37327(7) 0.07615(6) 0.0210(2) Uani 1 1 d . . . . .
O2A O 0.14302(7) 0.80950(7) 0.23285(6) 0.01856(19) Uani 1 1 d . . . . .
O3A O 0.51593(7) 0.66832(8) 0.34341(6) 0.0234(2) Uani 1 1 d . . . . .
N1A N 0.10427(8) 0.54821(8) 0.08106(7) 0.0164(2) Uani 1 1 d . . . . .
N2A N 0.23770(9) 0.46201(8) 0.00618(7) 0.0169(2) Uani 1 1 d . . . . .
N3A N 0.15054(8) 0.71118(8) 0.08456(7) 0.0155(2) Uani 1 1 d . . . . .
H3NA H 0.1672(13) 0.7619(14) 0.0503(11) 0.022(4) Uiso 1 1 d . . . . .
N4A N 0.22497(8) 0.68599(8) 0.14650(6) 0.0137(2) Uani 1 1 d . . . . .
N5A N 0.33630(8) 0.55480(8) 0.07276(7) 0.0165(2) Uani 1 1 d . . . . .
N6A N 0.31258(8) 0.82408(8) 0.37199(6) 0.0150(2) Uani 1 1 d . . . . .
N7A N 0.52890(9) 0.79286(10) 0.23467(7) 0.0205(2) Uani 1 1 d . . . . .
H7NA H 0.5945(16) 0.7773(16) 0.2220(13) 0.041(6) Uiso 1 1 d . . . . .
C1A C 0.15228(10) 0.45358(10) 0.05670(8) 0.0161(2) Uani 1 1 d . . . . .
C2A C 0.15259(10) 0.62536(10) 0.03480(8) 0.0156(2) Uani 1 1 d . . . . .
H2AA H 0.115889 0.651599 -0.018323 0.019 Uiso 1 1 calc R U . . .
C3A C 0.25942(10) 0.56222(10) 0.00956(8) 0.0159(2) Uani 1 1 d . . . . .
H3AA H 0.284417 0.588351 -0.047918 0.019 Uiso 1 1 calc R U . . .
C4A C 0.31309(9) 0.61079(9) 0.13446(8) 0.0141(2) Uani 1 1 d . . . . .
C5A C 0.21505(9) 0.74045(10) 0.21668(8) 0.0139(2) Uani 1 1 d . . . . .
C6A C 0.30503(9) 0.70232(10) 0.27414(8) 0.0138(2) Uani 1 1 d . . . . .
C7A C 0.25952(10) 0.67091(10) 0.36642(8) 0.0160(2) Uani 1 1 d . . . . .
H7AA H 0.184005 0.698139 0.367046 0.019 Uiso 1 1 calc R U . . .
C8A C 0.30126(10) 0.73186(10) 0.42623(8) 0.0168(2) Uani 1 1 d . . . . .
H8AA H 0.252853 0.749097 0.475949 0.020 Uiso 1 1 calc R U . . .
H8AB H 0.367786 0.693423 0.446810 0.020 Uiso 1 1 calc R U . . .
C9A C 0.36074(9) 0.78936(10) 0.28991(8) 0.0140(2) Uani 1 1 d . . . . .
C10A C 0.47785(10) 0.74039(11) 0.29443(8) 0.0177(2) Uani 1 1 d . . . . .
C11A C 0.46286(10) 0.87470(11) 0.19242(8) 0.0190(3) Uani 1 1 d . . . . .
C12A C 0.48960(12) 0.94900(12) 0.13354(9) 0.0256(3) Uani 1 1 d . . . . .
H12B H 0.558406 0.944865 0.112614 0.031 Uiso 1 1 calc R U . . .
C13A C 0.41188(13) 1.02981(12) 0.10627(9) 0.0272(3) Uani 1 1 d . . . . .
H13B H 0.427675 1.081396 0.065265 0.033 Uiso 1 1 calc R U . . .
C14A C 0.31127(12) 1.03656(11) 0.13797(9) 0.0241(3) Uani 1 1 d . . . . .
H14B H 0.259878 1.093834 0.119949 0.029 Uiso 1 1 calc R U . . .
C15A C 0.28502(11) 0.95965(11) 0.19623(8) 0.0199(3) Uani 1 1 d . . . . .
H15B H 0.216270 0.963821 0.217331 0.024 Uiso 1 1 calc R U . . .
C16A C 0.36147(10) 0.87753(10) 0.22232(8) 0.0163(2) Uani 1 1 d . . . . .
C17A C 0.27659(12) 0.55786(11) 0.39225(8) 0.0225(3) Uani 1 1 d . . . . .
C18A C 0.19683(15) 0.50808(13) 0.39209(10) 0.0329(4) Uani 1 1 d . . . . .
C19A C 0.20653(19) 0.40467(14) 0.41421(12) 0.0460(5) Uani 1 1 d . . . . .
H19B H 0.150379 0.373321 0.412557 0.055 Uiso 1 1 calc R U . . .
C20A C 0.3004(2) 0.34823(14) 0.43880(12) 0.0501(6) Uani 1 1 d . . . . .
H20B H 0.309133 0.276966 0.453960 0.060 Uiso 1 1 calc R U . . .
C21A C 0.38138(17) 0.39445(14) 0.44153(12) 0.0433(5) Uani 1 1 d . . . . .
H21B H 0.445136 0.355199 0.459582 0.052 Uiso 1 1 calc R U . . .
C22A C 0.36987(13) 0.49886(12) 0.41778(10) 0.0311(3) Uani 1 1 d . . . . .
H22B H 0.426282 0.529923 0.419077 0.037 Uiso 1 1 calc R U . . .
C23A C 0.31594(11) 0.37230(11) -0.01444(9) 0.0226(3) Uani 1 1 d . . . . .
H23C H 0.282737 0.318282 -0.028785 0.027 Uiso 1 1 calc R U . . .
H23D H 0.355911 0.345735 0.036158 0.027 Uiso 1 1 calc R U . . .
C24A C 0.38717(14) 0.39679(13) -0.08867(12) 0.0370(4) Uani 1 1 d . . . . .
H24D H 0.436364 0.334247 -0.102639 0.056 Uiso 1 1 calc R U . . .
H24E H 0.423780 0.446718 -0.073156 0.056 Uiso 1 1 calc R U . . .
H24F H 0.347547 0.425275 -0.138329 0.056 Uiso 1 1 calc R U . . .
C25A C -0.00366(10) 0.57291(10) 0.11070(9) 0.0192(3) Uani 1 1 d . . . . .
H25C H -0.035511 0.516168 0.100618 0.023 Uiso 1 1 calc R U . . .
H25D H -0.038899 0.635020 0.077065 0.023 Uiso 1 1 calc R U . . .
C26A C -0.01811(12) 0.59064(11) 0.20451(9) 0.0245(3) Uani 1 1 d . . . . .
H26D H -0.091207 0.608087 0.221230 0.037 Uiso 1 1 calc R U . . .
H26E H 0.013139 0.646886 0.214812 0.037 Uiso 1 1 calc R U . . .
H26F H 0.014364 0.528448 0.238258 0.037 Uiso 1 1 calc R U . . .
C27A C 0.36661(11) 0.88835(11) 0.41232(9) 0.0208(3) Uani 1 1 d . . . . .
H27D H 0.326832 0.913285 0.463700 0.031 Uiso 1 1 calc R U . . .
H27E H 0.375296 0.946549 0.372214 0.031 Uiso 1 1 calc R U . . .
H27F H 0.433734 0.848081 0.427963 0.031 Uiso 1 1 calc R U . . .
O1S O 0.77645(9) 0.12569(8) 0.00434(7) 0.0271(2) Uani 1 1 d . . . . .
H1SO H 0.8093(17) 0.0877(17) 0.0420(14) 0.044(6) Uiso 1 1 d . . . . .
C1S C 0.66962(13) 0.14463(13) 0.02391(11) 0.0329(3) Uani 1 1 d . . . . .
H1SA H 0.634321 0.147557 -0.028528 0.049 Uiso 1 1 calc R U . . .
H1SB H 0.647192 0.209866 0.049497 0.049 Uiso 1 1 calc R U . . .
H1SC H 0.653492 0.089565 0.064273 0.049 Uiso 1 1 calc R U . . .
O2S O 0.09937(8) 0.92487(9) 0.39175(7) 0.0257(2) Uani 1 1 d . . . . .
H2SA H 0.1589(18) 0.8995(17) 0.3760(14) 0.045(6) Uiso 1 1 d . . . . .
H2SB H 0.106(2) 0.955(2) 0.4365(19) 0.079(9) Uiso 1 1 d . . . . .

loop_
_atom_site_aniso_label
_atom_site_aniso_U_11
_atom_site_aniso_U_22
_atom_site_aniso_U_33
_atom_site_aniso_U_23
_atom_site_aniso_U_13
_atom_site_aniso_U_12
S1 0.02432(16) 0.01277(13) 0.01083(13) -0.00131(10) -0.00231(11) -0.00246(11)
F1 0.0820(9) 0.0452(6) 0.0530(7) 0.0285(5) -0.0396(6) -0.0433(6)
O1 0.0167(4) 0.0282(5) 0.0229(5) -0.0068(4) 0.0025(4) -0.0111(4)
O2 0.0223(5) 0.0195(4) 0.0113(4) -0.0011(3) 0.0007(3) -0.0049(4)
O3 0.0318(5) 0.0189(5) 0.0172(5) -0.0002(4) -0.0020(4) -0.0070(4)
N1 0.0136(5) 0.0183(5) 0.0151(5) -0.0011(4) 0.0014(4) -0.0063(4)
N2 0.0134(5) 0.0153(5) 0.0148(5) -0.0033(4) 0.0011(4) -0.0053(4)
N3 0.0153(5) 0.0133(5) 0.0148(5) -0.0005(4) -0.0036(4) -0.0008(4)
N4 0.0156(5) 0.0126(5) 0.0115(5) -0.0006(4) -0.0017(4) -0.0021(4)
N5 0.0153(5) 0.0134(5) 0.0131(5) -0.0010(4) 0.0003(4) -0.0040(4)
N6 0.0207(5) 0.0184(5) 0.0148(5) -0.0064(4) 0.0020(4) -0.0072(4)
N7 0.0242(6) 0.0204(5) 0.0174(5) -0.0016(4) 0.0063(4) -0.0088(5)
C1 0.0128(5) 0.0149(5) 0.0176(6) -0.0032(4) 0.0013(4) -0.0022(4)
C2 0.0131(5) 0.0144(5) 0.0143(5) -0.0008(4) -0.0006(4) -0.0030(4)
C3 0.0123(5) 0.0130(5) 0.0138(5) -0.0024(4) 0.0005(4) -0.0032(4)
C4 0.0124(5) 0.0143(5) 0.0125(5) 0.0000(4) -0.0004(4) -0.0049(4)
C5 0.0127(5) 0.0152(5) 0.0138(5) -0.0019(4) -0.0003(4) -0.0045(4)
C6 0.0176(6) 0.0143(5) 0.0096(5) -0.0015(4) 0.0001(4) -0.0043(4)
C7 0.0170(6) 0.0159(6) 0.0144(5) -0.0025(4) 0.0005(4) -0.0033(5)
C8 0.0214(6) 0.0161(6) 0.0190(6) -0.0052(5) 0.0013(5) -0.0035(5)
C9 0.0186(6) 0.0152(5) 0.0119(5) -0.0023(4) 0.0012(4) -0.0060(5)
C10 0.0260(7) 0.0149(6) 0.0132(5) -0.0030(4) 0.0028(5) -0.0085(5)
C11 0.0230(6) 0.0167(6) 0.0220(6) -0.0054(5) 0.0032(5) -0.0075(5)
C12 0.0210(7) 0.0241(7) 0.0390(9) -0.0090(6) 0.0055(6) -0.0071(6)
C13 0.0209(7) 0.0221(7) 0.0507(10) -0.0078(7) -0.0079(7) -0.0030(6)
C14 0.0288(7) 0.0208(7) 0.0360(8) 0.0009(6) -0.0139(6) -0.0072(6)
C15 0.0259(7) 0.0221(7) 0.0214(6) -0.0013(5) -0.0058(5) -0.0090(5)
C16 0.0187(6) 0.0166(6) 0.0179(6) -0.0031(5) -0.0010(5) -0.0059(5)
C17 0.0168(6) 0.0174(6) 0.0186(6) -0.0049(5) -0.0005(5) -0.0021(5)
C18 0.0316(8) 0.0273(7) 0.0275(7) 0.0030(6) -0.0072(6) -0.0122(6)
C19 0.0348(9) 0.0429(10) 0.0385(9) -0.0002(8) -0.0076(7) -0.0240(8)
C20 0.0224(7) 0.0381(9) 0.0374(9) -0.0091(7) -0.0088(6) -0.0053(6)
C21 0.0343(8) 0.0247(7) 0.0386(9) -0.0014(7) -0.0186(7) 0.0000(6)
C22 0.0314(8) 0.0198(7) 0.0328(8) 0.0009(6) -0.0120(6) -0.0062(6)
C23 0.0222(6) 0.0254(7) 0.0173(6) 0.0026(5) 0.0030(5) -0.0104(5)
C24 0.0243(7) 0.0446(9) 0.0238(7) -0.0064(7) 0.0088(6) -0.0080(7)
C25 0.0173(6) 0.0197(6) 0.0152(6) -0.0041(5) -0.0009(4) -0.0053(5)
C26 0.0204(6) 0.0306(7) 0.0172(6) -0.0022(5) 0.0022(5) -0.0069(6)
C27 0.0327(8) 0.0223(7) 0.0224(7) -0.0087(5) 0.0036(6) -0.0131(6)
S1A 0.01327(14) 0.02172(15) 0.01514(14) -0.00593(12) -0.00183(11) 0.00121(11)
F1A 0.0499(7) 0.0498(7) 0.0587(7) 0.0096(6) -0.0245(6) -0.0309(6)
O1A 0.0271(5) 0.0176(4) 0.0202(5) -0.0032(4) 0.0060(4) -0.0109(4)
O2A 0.0133(4) 0.0212(5) 0.0205(5) -0.0065(4) -0.0007(3) -0.0004(4)
O3A 0.0169(5) 0.0302(5) 0.0212(5) -0.0011(4) -0.0035(4) -0.0013(4)
N1A 0.0164(5) 0.0155(5) 0.0182(5) -0.0022(4) 0.0013(4) -0.0058(4)
N2A 0.0205(5) 0.0168(5) 0.0153(5) -0.0047(4) 0.0035(4) -0.0081(4)
N3A 0.0181(5) 0.0147(5) 0.0147(5) 0.0003(4) -0.0067(4) -0.0046(4)
N4A 0.0137(5) 0.0153(5) 0.0123(5) -0.0026(4) -0.0026(4) -0.0025(4)
N5A 0.0166(5) 0.0190(5) 0.0150(5) -0.0038(4) 0.0006(4) -0.0055(4)
N6A 0.0157(5) 0.0195(5) 0.0107(5) -0.0038(4) 0.0008(4) -0.0050(4)
N7A 0.0124(5) 0.0304(6) 0.0199(5) -0.0049(5) 0.0021(4) -0.0070(5)
C1A 0.0200(6) 0.0180(6) 0.0118(5) -0.0024(4) -0.0003(4) -0.0069(5)
C2A 0.0188(6) 0.0159(6) 0.0138(5) -0.0009(4) -0.0026(4) -0.0068(5)
C3A 0.0196(6) 0.0174(6) 0.0121(5) -0.0027(4) 0.0006(4) -0.0072(5)
C4A 0.0126(5) 0.0162(5) 0.0136(5) -0.0009(4) 0.0005(4) -0.0042(4)
C5A 0.0133(5) 0.0173(6) 0.0121(5) -0.0016(4) 0.0002(4) -0.0057(4)
C6A 0.0113(5) 0.0178(6) 0.0121(5) -0.0038(4) 0.0003(4) -0.0021(4)
C7A 0.0170(6) 0.0194(6) 0.0122(5) -0.0020(4) 0.0012(4) -0.0053(5)
C8A 0.0183(6) 0.0207(6) 0.0117(5) -0.0016(5) -0.0003(4) -0.0046(5)
C9A 0.0113(5) 0.0200(6) 0.0113(5) -0.0028(4) -0.0004(4) -0.0042(4)
C10A 0.0138(5) 0.0258(7) 0.0150(6) -0.0070(5) -0.0003(4) -0.0054(5)
C11A 0.0197(6) 0.0259(7) 0.0142(6) -0.0063(5) 0.0011(5) -0.0094(5)
C12A 0.0279(7) 0.0343(8) 0.0191(7) -0.0036(6) 0.0045(5) -0.0176(6)
C13A 0.0386(8) 0.0297(8) 0.0177(6) 0.0014(6) -0.0005(6) -0.0186(7)
C14A 0.0336(8) 0.0224(7) 0.0179(6) 0.0011(5) -0.0065(5) -0.0090(6)
C15A 0.0217(6) 0.0235(6) 0.0158(6) -0.0019(5) -0.0031(5) -0.0071(5)
C16A 0.0173(6) 0.0218(6) 0.0118(5) -0.0031(5) 0.0002(4) -0.0080(5)
C17A 0.0353(8) 0.0200(6) 0.0129(6) -0.0018(5) 0.0007(5) -0.0083(6)
C18A 0.0510(10) 0.0317(8) 0.0223(7) -0.0006(6) -0.0082(7) -0.0207(8)
C19A 0.0820(15) 0.0338(9) 0.0324(9) -0.0008(7) -0.0092(9) -0.0330(10)
C20A 0.0984(18) 0.0205(8) 0.0327(9) -0.0010(7) -0.0051(10) -0.0155(10)
C21A 0.0645(13) 0.0253(8) 0.0320(9) 0.0008(7) 0.0000(8) 0.0044(8)
C22A 0.0387(9) 0.0244(7) 0.0254(7) -0.0002(6) 0.0027(6) 0.0004(6)
C23A 0.0241(7) 0.0214(6) 0.0236(7) -0.0088(5) 0.0054(5) -0.0070(5)
C24A 0.0395(9) 0.0328(8) 0.0416(10) -0.0182(7) 0.0226(8) -0.0160(7)
C25A 0.0159(6) 0.0190(6) 0.0228(6) -0.0014(5) -0.0003(5) -0.0048(5)
C26A 0.0284(7) 0.0204(6) 0.0236(7) -0.0041(5) 0.0063(6) -0.0049(6)
C27A 0.0224(6) 0.0263(7) 0.0169(6) -0.0075(5) -0.0003(5) -0.0098(5)
O1S 0.0340(6) 0.0258(5) 0.0229(5) 0.0082(4) -0.0077(4) -0.0117(5)
C1S 0.0328(8) 0.0344(9) 0.0343(9) -0.0052(7) -0.0092(7) -0.0093(7)
O2S 0.0168(5) 0.0348(6) 0.0264(5) -0.0151(5) -0.0033(4) -0.0013(4)

loop_
_atom_type_symbol
_atom_type_description
_atom_type_scat_dispersion_real
_atom_type_scat_dispersion_imag
_atom_type_scat_source
C C 0.0033 0.0016 'International Tables Vol C Tables 4.2.6.8 and 6.1.1.4'
H H 0.0000 0.0000 'International Tables Vol C Tables 4.2.6.8 and 6.1.1.4'
N N 0.0061 0.0033 'International Tables Vol C Tables 4.2.6.8 and 6.1.1.4'
O O 0.0106 0.0060 'International Tables Vol C Tables 4.2.6.8 and 6.1.1.4'
F F 0.0171 0.0103 'International Tables Vol C Tables 4.2.6.8 and 6.1.1.4'
S S 0.1246 0.1234 'International Tables Vol C Tables 4.2.6.8 and 6.1.1.4'

loop_
_geom_angle_atom_site_label_1
_geom_angle_atom_site_label_2
_geom_angle_atom_site_label_3
_geom_angle
_geom_angle_site_symmetry_1
_geom_angle_site_symmetry_3
_geom_angle_publ_flag
C4 S1 C6 93.40(6) . . ?
C1 N1 C2 109.64(10) . . ?
C1 N1 C23 122.88(11) . . ?
C2 N1 C23 122.33(10) . . ?
C1 N2 C3 109.37(10) . . ?
C1 N2 C25 118.82(10) . . ?
C3 N2 C25 122.57(10) . . ?
N4 N3 C2 113.02(10) . . ?
N4 N3 H3N 107.3(12) . . ?
C2 N3 H3N 111.4(12) . . ?
C5 N4 C4 117.72(10) . . ?
C5 N4 N3 120.56(10) . . ?
C4 N4 N3 121.38(10) . . ?
C4 N5 C3 118.31(10) . . ?
C8 N6 C9 107.28(10) . . ?
C8 N6 C27 113.51(11) . . ?
C9 N6 C27 114.48(10) . . ?
C10 N7 C11 111.50(11) . . ?
C10 N7 H7N 123.5(13) . . ?
C11 N7 H7N 124.7(13) . . ?
O1 C1 N1 126.05(12) . . ?
O1 C1 N2 124.55(12) . . ?
N1 C1 N2 109.40(10) . . ?
N3 C2 N1 112.72(10) . . ?
N3 C2 C3 116.90(10) . . ?
N1 C2 C3 101.36(9) . . ?
N3 C2 H2A 108.5 . . ?
N1 C2 H2A 108.5 . . ?
C3 C2 H2A 108.5 . . ?
N2 C3 N5 109.27(10) . . ?
N2 C3 C2 101.38(9) . . ?
N5 C3 C2 113.43(10) . . ?
N2 C3 H3A 110.8 . . ?
N5 C3 H3A 110.8 . . ?
C2 C3 H3A 110.8 . . ?
N5 C4 N4 127.26(11) . . ?
N5 C4 S1 121.91(9) . . ?
N4 C4 S1 110.80(9) . . ?
O2 C5 N4 123.89(12) . . ?
O2 C5 C6 124.55(11) . . ?
N4 C5 C6 111.54(10) . . ?
C5 C6 C7 110.39(10) . . ?
C5 C6 C9 111.61(10) . . ?
C7 C6 C9 103.67(9) . . ?
C5 C6 S1 105.22(8) . . ?
C7 C6 S1 114.14(8) . . ?
C9 C6 S1 111.98(8) . . ?
C17 C7 C8 116.28(11) . . ?
C17 C7 C6 115.60(10) . . ?
C8 C7 C6 104.12(10) . . ?
C17 C7 H7A 106.7 . . ?
C8 C7 H7A 106.7 . . ?
C6 C7 H7A 106.7 . . ?
N6 C8 C7 102.36(10) . . ?
N6 C8 H8A 111.3 . . ?
C7 C8 H8A 111.3 . . ?
N6 C8 H8B 111.3 . . ?
C7 C8 H8B 111.3 . . ?
H8A C8 H8B 109.2 . . ?
N6 C9 C16 113.68(10) . . ?
N6 C9 C10 114.52(10) . . ?
C16 C9 C10 101.45(10) . . ?
N6 C9 C6 102.94(10) . . ?
C16 C9 C6 116.76(10) . . ?
C10 C9 C6 107.84(10) . . ?
O3 C10 N7 126.68(12) . . ?
O3 C10 C9 125.63(12) . . ?
N7 C10 C9 107.69(11) . . ?
C12 C11 C16 121.78(14) . . ?
C12 C11 N7 128.05(13) . . ?
C16 C11 N7 110.10(12) . . ?
C11 C12 C13 117.42(14) . . ?
C11 C12 H12A 121.3 . . ?
C13 C12 H12A 121.3 . . ?
C14 C13 C12 121.72(14) . . ?
C14 C13 H13A 119.1 . . ?
C12 C13 H13A 119.1 . . ?
C13 C14 C15 120.13(14) . . ?
C13 C14 H14A 119.9 . . ?
C15 C14 H14A 119.9 . . ?
C16 C15 C14 118.84(14) . . ?
C16 C15 H15A 120.6 . . ?
C14 C15 H15A 120.6 . . ?
C15 C16 C11 119.95(13) . . ?
C15 C16 C9 131.23(12) . . ?
C11 C16 C9 108.71(11) . . ?
C18 C17 C22 116.01(13) . . ?
C18 C17 C7 120.51(12) . . ?
C22 C17 C7 123.48(12) . . ?
F1 C18 C17 118.10(13) . . ?
F1 C18 C19 117.79(14) . . ?
C17 C18 C19 124.11(15) . . ?
C20 C19 C18 118.15(16) . . ?
C20 C19 H19A 120.9 . . ?
C18 C19 H19A 120.9 . . ?
C19 C20 C21 120.18(15) . . ?
C19 C20 H20A 119.9 . . ?
C21 C20 H20A 119.9 . . ?
C20 C21 C22 120.04(15) . . ?
C20 C21 H21A 120.0 . . ?
C22 C21 H21A 120.0 . . ?
C17 C22 C21 121.48(15) . . ?
C17 C22 H22A 119.3 . . ?
C21 C22 H22A 119.3 . . ?
N1 C23 C24 111.65(12) . . ?
N1 C23 H23A 109.3 . . ?
C24 C23 H23A 109.3 . . ?
N1 C23 H23B 109.3 . . ?
C24 C23 H23B 109.3 . . ?
H23A C23 H23B 108.0 . . ?
C23 C24 H24A 109.5 . . ?
C23 C24 H24B 109.5 . . ?
H24A C24 H24B 109.5 . . ?
C23 C24 H24C 109.5 . . ?
H24A C24 H24C 109.5 . . ?
H24B C24 H24C 109.5 . . ?
N2 C25 C26 112.59(11) . . ?
N2 C25 H25A 109.1 . . ?
C26 C25 H25A 109.1 . . ?
N2 C25 H25B 109.1 . . ?
C26 C25 H25B 109.1 . . ?
H25A C25 H25B 107.8 . . ?
C25 C26 H26A 109.5 . . ?
C25 C26 H26B 109.5 . . ?
H26A C26 H26B 109.5 . . ?
C25 C26 H26C 109.5 . . ?
H26A C26 H26C 109.5 . . ?
H26B C26 H26C 109.5 . . ?
N6 C27 H27A 109.5 . . ?
N6 C27 H27B 109.5 . . ?
H27A C27 H27B 109.5 . . ?
N6 C27 H27C 109.5 . . ?
H27A C27 H27C 109.5 . . ?
H27B C27 H27C 109.5 . . ?
C4A S1A C6A 93.74(6) . . ?
C1A N1A C2A 109.57(10) . . ?
C1A N1A C25A 122.50(11) . . ?
C2A N1A C25A 121.07(11) . . ?
C1A N2A C3A 110.23(10) . . ?
C1A N2A C23A 121.52(11) . . ?
C3A N2A C23A 123.05(11) . . ?
N4A N3A C2A 111.56(10) . . ?
N4A N3A H3NA 105.5(11) . . ?
C2A N3A H3NA 109.1(11) . . ?
C5A N4A C4A 118.37(10) . . ?
C5A N4A N3A 120.56(10) . . ?
C4A N4A N3A 120.90(10) . . ?
C4A N5A C3A 117.98(11) . . ?
C8A N6A C27A 113.02(10) . . ?
C8A N6A C9A 106.35(10) . . ?
C27A N6A C9A 114.41(10) . . ?
C10A N7A C11A 111.81(11) . . ?
C10A N7A H7NA 125.3(14) . . ?
C11A N7A H7NA 122.9(14) . . ?
O1A C1A N2A 125.09(12) . . ?
O1A C1A N1A 125.91(12) . . ?
N2A C1A N1A 109.00(11) . . ?
N1A C2A N3A 112.73(10) . . ?
N1A C2A C3A 102.09(10) . . ?
N3A C2A C3A 115.80(10) . . ?
N1A C2A H2AA 108.6 . . ?
N3A C2A H2AA 108.6 . . ?
C3A C2A H2AA 108.6 . . ?
N2A C3A N5A 108.91(10) . . ?
N2A C3A C2A 101.04(10) . . ?
N5A C3A C2A 114.62(10) . . ?
N2A C3A H3AA 110.6 . . ?
N5A C3A H3AA 110.6 . . ?
C2A C3A H3AA 110.6 . . ?
N5A C4A N4A 127.12(11) . . ?
N5A C4A S1A 122.67(10) . . ?
N4A C4A S1A 110.19(9) . . ?
O2A C5A N4A 124.41(11) . . ?
O2A C5A C6A 123.55(11) . . ?
N4A C5A C6A 112.02(10) . . ?
C5A C6A C9A 112.81(10) . . ?
C5A C6A C7A 107.48(9) . . ?
C9A C6A C7A 103.69(9) . . ?
C5A C6A S1A 105.58(8) . . ?
C9A C6A S1A 111.60(8) . . ?
C7A C6A S1A 115.81(9) . . ?
C17A C7A C8A 114.81(11) . . ?
C17A C7A C6A 116.09(10) . . ?
C8A C7A C6A 104.59(10) . . ?
C17A C7A H7AA 106.9 . . ?
C8A C7A H7AA 106.9 . . ?
C6A C7A H7AA 106.9 . . ?
N6A C8A C7A 103.12(10) . . ?
N6A C8A H8AA 111.1 . . ?
C7A C8A H8AA 111.1 . . ?
N6A C8A H8AB 111.1 . . ?
C7A C8A H8AB 111.1 . . ?
H8AA C8A H8AB 109.1 . . ?
N6A C9A C16A 112.16(10) . . ?
N6A C9A C10A 112.85(10) . . ?
C16A C9A C10A 101.60(10) . . ?
N6A C9A C6A 103.00(9) . . ?
C16A C9A C6A 119.62(10) . . ?
C10A C9A C6A 107.88(10) . . ?
O3A C10A N7A 126.29(12) . . ?
O3A C10A C9A 125.92(12) . . ?
N7A C10A C9A 107.79(11) . . ?
C12A C11A N7A 127.14(13) . . ?
C12A C11A C16A 122.33(13) . . ?
N7A C11A C16A 110.38(12) . . ?
C11A C12A C13A 117.44(13) . . ?
C11A C12A H12B 121.3 . . ?
C13A C12A H12B 121.3 . . ?
C12A C13A C14A 121.21(13) . . ?
C12A C13A H13B 119.4 . . ?
C14A C13A H13B 119.4 . . ?
C13A C14A C15A 120.69(14) . . ?
C13A C14A H14B 119.7 . . ?
C15A C14A H14B 119.7 . . ?
C16A C15A C14A 118.59(13) . . ?
C16A C15A H15B 120.7 . . ?
C14A C15A H15B 120.7 . . ?
C15A C16A C11A 119.65(12) . . ?
C15A C16A C9A 131.50(12) . . ?
C11A C16A C9A 108.33(11) . . ?
C18A C17A C22A 116.92(14) . . ?
C18A C17A C7A 120.03(14) . . ?
C22A C17A C7A 123.05(14) . . ?
F1A C18A C19A 117.74(16) . . ?
F1A C18A C17A 118.72(14) . . ?
C19A C18A C17A 123.53(18) . . ?
C20A C19A C18A 118.05(19) . . ?
C20A C19A H19B 121.0 . . ?
C18A C19A H19B 121.0 . . ?
C21A C20A C19A 120.62(17) . . ?
C21A C20A H20B 119.7 . . ?
C19A C20A H20B 119.7 . . ?
C20A C21A C22A 120.16(19) . . ?
C20A C21A H21B 119.9 . . ?
C22A C21A H21B 119.9 . . ?
C17A C22A C21A 120.71(18) . . ?
C17A C22A H22B 119.6 . . ?
C21A C22A H22B 119.6 . . ?
N2A C23A C24A 111.71(12) . . ?
N2A C23A H23C 109.3 . . ?
C24A C23A H23C 109.3 . . ?
N2A C23A H23D 109.3 . . ?
C24A C23A H23D 109.3 . . ?
H23C C23A H23D 107.9 . . ?
C23A C24A H24D 109.5 . . ?
C23A C24A H24E 109.5 . . ?
H24D C24A H24E 109.5 . . ?
C23A C24A H24F 109.5 . . ?
H24D C24A H24F 109.5 . . ?
H24E C24A H24F 109.5 . . ?
N1A C25A C26A 112.30(11) . . ?
N1A C25A H25C 109.1 . . ?
C26A C25A H25C 109.1 . . ?
N1A C25A H25D 109.1 . . ?
C26A C25A H25D 109.1 . . ?
H25C C25A H25D 107.9 . . ?
C25A C26A H26D 109.5 . . ?
C25A C26A H26E 109.5 . . ?
H26D C26A H26E 109.5 . . ?
C25A C26A H26F 109.5 . . ?
H26D C26A H26F 109.5 . . ?
H26E C26A H26F 109.5 . . ?
N6A C27A H27D 109.5 . . ?
N6A C27A H27E 109.5 . . ?
H27D C27A H27E 109.5 . . ?
N6A C27A H27F 109.5 . . ?
H27D C27A H27F 109.5 . . ?
H27E C27A H27F 109.5 . . ?
C1S O1S H1SO 112.5(15) . . ?
O1S C1S H1SA 109.5 . . ?
O1S C1S H1SB 109.5 . . ?
H1SA C1S H1SB 109.5 . . ?
O1S C1S H1SC 109.5 . . ?
H1SA C1S H1SC 109.5 . . ?
H1SB C1S H1SC 109.5 . . ?
H2SA O2S H2SB 103(2) . . ?

loop_
_geom_bond_atom_site_label_1
_geom_bond_atom_site_label_2
_geom_bond_distance
_geom_bond_site_symmetry_2
_geom_bond_publ_flag
S1 C4 1.7499(12) . ?
S1 C6 1.8300(12) . ?
F1 C18 1.3599(18) . ?
O1 C1 1.2354(15) . ?
O2 C5 1.2115(15) . ?
O3 C10 1.2198(16) . ?
N1 C1 1.3670(16) . ?
N1 C2 1.4586(16) . ?
N1 C23 1.4598(16) . ?
N2 C1 1.3724(16) . ?
N2 C3 1.4543(15) . ?
N2 C25 1.4689(16) . ?
N3 N4 1.4148(14) . ?
N3 C2 1.4482(16) . ?
N3 H3N 0.869(18) . ?
N4 C5 1.3773(16) . ?
N4 C4 1.3839(15) . ?
N5 C4 1.2724(16) . ?
N5 C3 1.4743(15) . ?
N6 C8 1.4599(17) . ?
N6 C9 1.4631(16) . ?
N6 C27 1.4661(17) . ?
N7 C10 1.3602(18) . ?
N7 C11 1.4070(19) . ?
N7 H7N 0.87(2) . ?
C2 C3 1.5473(17) . ?
C2 H2A 1.0000 . ?
C3 H3A 1.0000 . ?
C5 C6 1.5367(17) . ?
C6 C7 1.5774(17) . ?
C6 C9 1.5976(17) . ?
C7 C17 1.5079(18) . ?
C7 C8 1.5248(18) . ?
C7 H7A 1.0000 . ?
C8 H8A 0.9900 . ?
C8 H8B 0.9900 . ?
C9 C16 1.5112(18) . ?
C9 C10 1.5708(17) . ?
C11 C12 1.386(2) . ?
C11 C16 1.3972(18) . ?
C12 C13 1.392(2) . ?
C12 H12A 0.9500 . ?
C13 C14 1.385(2) . ?
C13 H13A 0.9500 . ?
C14 C15 1.400(2) . ?
C14 H14A 0.9500 . ?
C15 C16 1.3859(19) . ?
C15 H15A 0.9500 . ?
C17 C18 1.382(2) . ?
C17 C22 1.391(2) . ?
C18 C19 1.384(2) . ?
C19 C20 1.378(2) . ?
C19 H19A 0.9500 . ?
C20 C21 1.381(2) . ?
C20 H20A 0.9500 . ?
C21 C22 1.392(2) . ?
C21 H21A 0.9500 . ?
C22 H22A 0.9500 . ?
C23 C24 1.521(2) . ?
C23 H23A 0.9900 . ?
C23 H23B 0.9900 . ?
C24 H24A 0.9800 . ?
C24 H24B 0.9800 . ?
C24 H24C 0.9800 . ?
C25 C26 1.5185(18) . ?
C25 H25A 0.9900 . ?
C25 H25B 0.9900 . ?
C26 H26A 0.9800 . ?
C26 H26B 0.9800 . ?
C26 H26C 0.9800 . ?
C27 H27A 0.9800 . ?
C27 H27B 0.9800 . ?
C27 H27C 0.9800 . ?
S1A C4A 1.7551(13) . ?
S1A C6A 1.8283(12) . ?
F1A C18A 1.358(2) . ?
O1A C1A 1.2383(16) . ?
O2A C5A 1.2138(15) . ?
O3A C10A 1.2216(17) . ?
N1A C1A 1.3715(16) . ?
N1A C2A 1.4552(17) . ?
N1A C25A 1.4651(17) . ?
N2A C1A 1.3659(16) . ?
N2A C3A 1.4538(16) . ?
N2A C23A 1.4587(17) . ?
N3A N4A 1.4189(14) . ?
N3A C2A 1.4570(16) . ?
N3A H3NA 0.887(18) . ?
N4A C5A 1.3708(16) . ?
N4A C4A 1.3899(16) . ?
N5A C4A 1.2679(16) . ?
N5A C3A 1.4754(16) . ?
N6A C8A 1.4679(17) . ?
N6A C27A 1.4693(16) . ?
N6A C9A 1.4717(15) . ?
N7A C10A 1.3582(18) . ?
N7A C11A 1.3991(19) . ?
N7A H7NA 0.87(2) . ?
C2A C3A 1.5416(18) . ?
C2A H2AA 1.0000 . ?
C3A H3AA 1.0000 . ?
C5A C6A 1.5353(17) . ?
C6A C9A 1.5791(17) . ?
C6A C7A 1.5888(17) . ?
C7A C17A 1.5088(19) . ?
C7A C8A 1.5280(18) . ?
C7A H7AA 1.0000 . ?
C8A H8AA 0.9900 . ?
C8A H8AB 0.9900 . ?
C9A C16A 1.5167(18) . ?
C9A C10A 1.5709(17) . ?
C11A C12A 1.386(2) . ?
C11A C16A 1.4022(18) . ?
C12A C13A 1.390(2) . ?
C12A H12B 0.9500 . ?
C13A C14A 1.393(2) . ?
C13A H13B 0.9500 . ?
C14A C15A 1.403(2) . ?
C14A H14B 0.9500 . ?
C15A C16A 1.3847(19) . ?
C15A H15B 0.9500 . ?
C17A C18A 1.391(2) . ?
C17A C22A 1.393(2) . ?
C18A C19A 1.383(2) . ?
C19A C20A 1.383(3) . ?
C19A H19B 0.9500 . ?
C20A C21A 1.380(3) . ?
C20A H20B 0.9500 . ?
C21A C22A 1.398(2) . ?
C21A H21B 0.9500 . ?
C22A H22B 0.9500 . ?
C23A C24A 1.512(2) . ?
C23A H23C 0.9900 . ?
C23A H23D 0.9900 . ?
C24A H24D 0.9800 . ?
C24A H24E 0.9800 . ?
C24A H24F 0.9800 . ?
C25A C26A 1.513(2) . ?
C25A H25C 0.9900 . ?
C25A H25D 0.9900 . ?
C26A H26D 0.9800 . ?
C26A H26E 0.9800 . ?
C26A H26F 0.9800 . ?
C27A H27D 0.9800 . ?
C27A H27E 0.9800 . ?
C27A H27F 0.9800 . ?
O1S C1S 1.418(2) . ?
O1S H1SO 0.83(2) . ?
C1S H1SA 0.9800 . ?
C1S H1SB 0.9800 . ?
C1S H1SC 0.9800 . ?
O2S H2SA 0.83(2) . ?
O2S H2SB 0.87(3) . ?

loop_
_geom_hbond_atom_site_label_D
_geom_hbond_atom_site_label_H
_geom_hbond_atom_site_label_A
_geom_hbond_distance_DH
_geom_hbond_distance_HA
_geom_hbond_distance_DA
_geom_hbond_angle_DHA
_geom_hbond_site_symmetry_A
O1S H1SO N5 0.83(2) 2.01(2) 2.8334(15) 171(2) .
O2S H2SA N6A 0.83(2) 2.09(2) 2.8931(15) 164(2) .
N3 H3N O2S 0.869(18) 1.958(18) 2.8122(15) 167.0(16) 1_645
N7 H7N O1A 0.87(2) 1.93(2) 2.7895(15) 169.8(18) 1_655
N3A H3NA O1S 0.887(18) 1.942(18) 2.8136(15) 167.1(16) 2_665
N7A H7NA O1 0.87(2) 1.90(2) 2.7394(15) 161(2) 1_565
O2S H2SB O2 0.87(3) 2.42(3) 3.1074(14) 137(2) 2_666

loop_
_geom_torsion_atom_site_label_1
_geom_torsion_atom_site_label_2
_geom_torsion_atom_site_label_3
_geom_torsion_atom_site_label_4
_geom_torsion
_geom_torsion_site_symmetry_1
_geom_torsion_site_symmetry_2
_geom_torsion_site_symmetry_3
_geom_torsion_site_symmetry_4
_geom_torsion_publ_flag
C2 N3 N4 C5 155.39(11) . . . . ?
C2 N3 N4 C4 -17.77(15) . . . . ?
C2 N1 C1 O1 170.36(12) . . . . ?
C23 N1 C1 O1 15.3(2) . . . . ?
C2 N1 C1 N2 -8.75(14) . . . . ?
C23 N1 C1 N2 -163.82(11) . . . . ?
C3 N2 C1 O1 169.15(12) . . . . ?
C25 N2 C1 O1 21.50(19) . . . . ?
C3 N2 C1 N1 -11.72(14) . . . . ?
C25 N2 C1 N1 -159.37(11) . . . . ?
N4 N3 C2 N1 -82.51(13) . . . . ?
N4 N3 C2 C3 34.35(14) . . . . ?
C1 N1 C2 N3 149.45(10) . . . . ?
C23 N1 C2 N3 -55.32(15) . . . . ?
C1 N1 C2 C3 23.69(12) . . . . ?
C23 N1 C2 C3 178.92(11) . . . . ?
C1 N2 C3 N5 -94.54(11) . . . . ?
C25 N2 C3 N5 51.65(14) . . . . ?
C1 N2 C3 C2 25.46(12) . . . . ?
C25 N2 C3 C2 171.66(10) . . . . ?
C4 N5 C3 N2 128.81(11) . . . . ?
C4 N5 C3 C2 16.52(15) . . . . ?
N3 C2 C3 N2 -151.52(10) . . . . ?
N1 C2 C3 N2 -28.58(11) . . . . ?
N3 C2 C3 N5 -34.51(14) . . . . ?
N1 C2 C3 N5 88.43(11) . . . . ?
C3 N5 C4 N4 0.25(18) . . . . ?
C3 N5 C4 S1 -177.38(8) . . . . ?
C5 N4 C4 N5 -173.54(12) . . . . ?
N3 N4 C4 N5 -0.19(19) . . . . ?
C5 N4 C4 S1 4.31(14) . . . . ?
N3 N4 C4 S1 177.66(9) . . . . ?
C6 S1 C4 N5 -179.02(11) . . . . ?
C6 S1 C4 N4 3.00(9) . . . . ?
C4 N4 C5 O2 170.60(12) . . . . ?
N3 N4 C5 O2 -2.81(18) . . . . ?
C4 N4 C5 C6 -11.08(15) . . . . ?
N3 N4 C5 C6 175.52(10) . . . . ?
O2 C5 C6 C7 -46.13(16) . . . . ?
N4 C5 C6 C7 135.56(10) . . . . ?
O2 C5 C6 C9 68.61(15) . . . . ?
N4 C5 C6 C9 -109.70(11) . . . . ?
O2 C5 C6 S1 -169.72(11) . . . . ?
N4 C5 C6 S1 11.97(12) . . . . ?
C4 S1 C6 C5 -8.27(9) . . . . ?
C4 S1 C6 C7 -129.44(9) . . . . ?
C4 S1 C6 C9 113.16(9) . . . . ?
C5 C6 C7 C17 -98.39(12) . . . . ?
C9 C6 C7 C17 141.95(11) . . . . ?
S1 C6 C7 C17 19.86(14) . . . . ?
C5 C6 C7 C8 132.79(10) . . . . ?
C9 C6 C7 C8 13.14(12) . . . . ?
S1 C6 C7 C8 -108.95(10) . . . . ?
C9 N6 C8 C7 46.39(12) . . . . ?
C27 N6 C8 C7 173.88(10) . . . . ?
C17 C7 C8 N6 -163.45(11) . . . . ?
C6 C7 C8 N6 -35.04(12) . . . . ?
C8 N6 C9 C16 -164.33(11) . . . . ?
C27 N6 C9 C16 68.75(14) . . . . ?
C8 N6 C9 C10 79.68(13) . . . . ?
C27 N6 C9 C10 -47.24(15) . . . . ?
C8 N6 C9 C6 -37.09(12) . . . . ?
C27 N6 C9 C6 -164.01(11) . . . . ?
C5 C6 C9 N6 -105.53(11) . . . . ?
C7 C6 C9 N6 13.29(12) . . . . ?
S1 C6 C9 N6 136.80(9) . . . . ?
C5 C6 C9 C16 19.74(14) . . . . ?
C7 C6 C9 C16 138.56(11) . . . . ?
S1 C6 C9 C16 -97.93(11) . . . . ?
C5 C6 C9 C10 133.05(10) . . . . ?
C7 C6 C9 C10 -108.13(11) . . . . ?
S1 C6 C9 C10 15.38(12) . . . . ?
C11 N7 C10 O3 174.98(13) . . . . ?
C11 N7 C10 C9 -5.55(14) . . . . ?
N6 C9 C10 O3 -50.35(17) . . . . ?
C16 C9 C10 O3 -173.23(12) . . . . ?
C6 C9 C10 O3 63.56(16) . . . . ?
N6 C9 C10 N7 130.18(11) . . . . ?
C16 C9 C10 N7 7.31(13) . . . . ?
C6 C9 C10 N7 -115.91(11) . . . . ?
C10 N7 C11 C12 -175.62(14) . . . . ?
C10 N7 C11 C16 1.23(16) . . . . ?
C16 C11 C12 C13 -1.5(2) . . . . ?
N7 C11 C12 C13 175.02(14) . . . . ?
C11 C12 C13 C14 -2.0(2) . . . . ?
C12 C13 C14 C15 2.7(2) . . . . ?
C13 C14 C15 C16 0.3(2) . . . . ?
C14 C15 C16 C11 -3.7(2) . . . . ?
C14 C15 C16 C9 -179.33(13) . . . . ?
C12 C11 C16 C15 4.4(2) . . . . ?
N7 C11 C16 C15 -172.69(12) . . . . ?
C12 C11 C16 C9 -179.06(12) . . . . ?
N7 C11 C16 C9 3.86(15) . . . . ?
N6 C9 C16 C15 45.98(19) . . . . ?
C10 C9 C16 C15 169.43(14) . . . . ?
C6 C9 C16 C15 -73.68(18) . . . . ?
N6 C9 C16 C11 -130.04(12) . . . . ?
C10 C9 C16 C11 -6.59(13) . . . . ?
C6 C9 C16 C11 110.29(12) . . . . ?
C8 C7 C17 C18 -147.25(13) . . . . ?
C6 C7 C17 C18 90.18(16) . . . . ?
C8 C7 C17 C22 33.01(19) . . . . ?
C6 C7 C17 C22 -89.56(16) . . . . ?
C22 C17 C18 F1 -179.49(15) . . . . ?
C7 C17 C18 F1 0.8(2) . . . . ?
C22 C17 C18 C19 0.7(2) . . . . ?
C7 C17 C18 C19 -179.09(15) . . . . ?
F1 C18 C19 C20 178.79(16) . . . . ?
C17 C18 C19 C20 -1.4(3) . . . . ?
C18 C19 C20 C21 1.1(3) . . . . ?
C19 C20 C21 C22 -0.2(3) . . . . ?
C18 C17 C22 C21 0.3(2) . . . . ?
C7 C17 C22 C21 -179.95(14) . . . . ?
C20 C21 C22 C17 -0.5(3) . . . . ?
C1 N1 C23 C24 -107.69(14) . . . . ?
C2 N1 C23 C24 100.33(14) . . . . ?
C1 N2 C25 C26 -170.69(11) . . . . ?
C3 N2 C25 C26 46.12(16) . . . . ?
C2A N3A N4A C5A -158.40(11) . . . . ?
C2A N3A N4A C4A 26.38(15) . . . . ?
C3A N2A C1A O1A -169.46(12) . . . . ?
C23A N2A C1A O1A -14.2(2) . . . . ?
C3A N2A C1A N1A 11.36(14) . . . . ?
C23A N2A C1A N1A 166.59(11) . . . . ?
C2A N1A C1A O1A -170.96(12) . . . . ?
C25A N1A C1A O1A -19.8(2) . . . . ?
C2A N1A C1A N2A 8.22(14) . . . . ?
C25A N1A C1A N2A 159.36(11) . . . . ?
C1A N1A C2A N3A -147.56(11) . . . . ?
C25A N1A C2A N3A 60.81(15) . . . . ?
C1A N1A C2A C3A -22.66(13) . . . . ?
C25A N1A C2A C3A -174.29(11) . . . . ?
N4A N3A C2A N1A 76.92(13) . . . . ?
N4A N3A C2A C3A -40.13(14) . . . . ?
C1A N2A C3A N5A 96.62(12) . . . . ?
C23A N2A C3A N5A -58.16(15) . . . . ?
C1A N2A C3A C2A -24.41(13) . . . . ?
C23A N2A C3A C2A -179.19(11) . . . . ?
C4A N5A C3A N2A -121.92(12) . . . . ?
C4A N5A C3A C2A -9.60(16) . . . . ?
N1A C2A C3A N2A 27.27(11) . . . . ?
N3A C2A C3A N2A 150.12(10) . . . . ?
N1A C2A C3A N5A -89.64(12) . . . . ?
N3A C2A C3A N5A 33.20(15) . . . . ?
C3A N5A C4A N4A -5.65(19) . . . . ?
C3A N5A C4A S1A 172.55(9) . . . . ?
C5A N4A C4A N5A -178.33(12) . . . . ?
N3A N4A C4A N5A -3.00(19) . . . . ?
C5A N4A C4A S1A 3.28(14) . . . . ?
N3A N4A C4A S1A 178.61(9) . . . . ?
C6A S1A C4A N5A 179.75(11) . . . . ?
C6A S1A C4A N4A -1.78(9) . . . . ?
C4A N4A C5A O2A 178.08(12) . . . . ?
N3A N4A C5A O2A 2.74(19) . . . . ?
C4A N4A C5A C6A -3.23(15) . . . . ?
N3A N4A C5A C6A -178.57(10) . . . . ?
O2A C5A C6A C9A -57.58(16) . . . . ?
N4A C5A C6A C9A 123.72(11) . . . . ?
O2A C5A C6A C7A 56.11(15) . . . . ?
N4A C5A C6A C7A -122.60(11) . . . . ?
O2A C5A C6A S1A -179.71(11) . . . . ?
N4A C5A C6A S1A 1.58(12) . . . . ?
C4A S1A C6A C5A 0.14(9) . . . . ?
C4A S1A C6A C9A -122.77(9) . . . . ?
C4A S1A C6A C7A 118.91(9) . . . . ?
C5A C6A C7A C17A 106.92(12) . . . . ?
C9A C6A C7A C17A -133.40(11) . . . . ?
S1A C6A C7A C17A -10.80(14) . . . . ?
C5A C6A C7A C8A -125.47(11) . . . . ?
C9A C6A C7A C8A -5.80(12) . . . . ?
S1A C6A C7A C8A 116.80(10) . . . . ?
C27A N6A C8A C7A -171.35(10) . . . . ?
C9A N6A C8A C7A -45.01(12) . . . . ?
C17A C7A C8A N6A 158.14(11) . . . . ?
C6A C7A C8A N6A 29.75(12) . . . . ?
C8A N6A C9A C16A 170.60(10) . . . . ?
C27A N6A C9A C16A -63.90(14) . . . . ?
C8A N6A C9A C10A -75.37(12) . . . . ?
C27A N6A C9A C10A 50.13(14) . . . . ?
C8A N6A C9A C6A 40.68(12) . . . . ?
C27A N6A C9A C6A 166.18(10) . . . . ?
C5A C6A C9A N6A 95.89(11) . . . . ?
C7A C6A C9A N6A -20.08(11) . . . . ?
S1A C6A C9A N6A -145.42(8) . . . . ?
C5A C6A C9A C16A -29.31(15) . . . . ?
C7A C6A C9A C16A -145.28(11) . . . . ?
S1A C6A C9A C16A 89.37(12) . . . . ?
C5A C6A C9A C10A -144.55(10) . . . . ?
C7A C6A C9A C10A 99.48(10) . . . . ?
S1A C6A C9A C10A -25.87(12) . . . . ?
C11A N7A C10A O3A -176.68(13) . . . . ?
C11A N7A C10A C9A 2.95(14) . . . . ?
N6A C9A C10A O3A 56.43(17) . . . . ?
C16A C9A C10A O3A 176.72(13) . . . . ?
C6A C9A C10A O3A -56.67(16) . . . . ?
N6A C9A C10A N7A -123.19(11) . . . . ?
C16A C9A C10A N7A -2.91(13) . . . . ?
C6A C9A C10A N7A 123.70(11) . . . . ?
C10A N7A C11A C12A 173.87(13) . . . . ?
C10A N7A C11A C16A -1.74(15) . . . . ?
N7A C11A C12A C13A -173.18(13) . . . . ?
C16A C11A C12A C13A 1.9(2) . . . . ?
C11A C12A C13A C14A 1.0(2) . . . . ?
C12A C13A C14A C15A -2.3(2) . . . . ?
C13A C14A C15A C16A 0.8(2) . . . . ?
C14A C15A C16A C11A 2.05(19) . . . . ?
C14A C15A C16A C9A 172.77(13) . . . . ?
C12A C11A C16A C15A -3.5(2) . . . . ?
N7A C11A C16A C15A 172.36(12) . . . . ?
C12A C11A C16A C9A -176.18(12) . . . . ?
N7A C11A C16A C9A -0.33(14) . . . . ?
N6A C9A C16A C15A -48.83(18) . . . . ?
C10A C9A C16A C15A -169.61(13) . . . . ?
C6A C9A C16A C15A 71.89(18) . . . . ?
N6A C9A C16A C11A 122.68(11) . . . . ?
C10A C9A C16A C11A 1.90(13) . . . . ?
C6A C9A C16A C11A -116.60(12) . . . . ?
C8A C7A C17A C18A 133.29(14) . . . . ?
C6A C7A C17A C18A -104.34(15) . . . . ?
C8A C7A C17A C22A -46.05(18) . . . . ?
C6A C7A C17A C22A 76.32(16) . . . . ?
C22A C17A C18A F1A 177.52(14) . . . . ?
C7A C17A C18A F1A -1.9(2) . . . . ?
C22A C17A C18A C19A -1.2(2) . . . . ?
C7A C17A C18A C19A 179.45(15) . . . . ?
F1A C18A C19A C20A -177.86(16) . . . . ?
C17A C18A C19A C20A 0.8(3) . . . . ?
C18A C19A C20A C21A 0.4(3) . . . . ?
C19A C20A C21A C22A -1.2(3) . . . . ?
C18A C17A C22A C21A 0.3(2) . . . . ?
C7A C17A C22A C21A 179.65(14) . . . . ?
C20A C21A C22A C17A 0.9(3) . . . . ?
C1A N2A C23A C24A 164.56(13) . . . . ?
C3A N2A C23A C24A -43.41(18) . . . . ?
C1A N1A C25A C26A 111.82(14) . . . . ?
C2A N1A C25A C26A -100.24(14) . . . . ?
